data_7217273
loop_
_publ_author_name
'Galkina, Irina'
'Tufatullin, Artem'
'Krivolapov, Dmitry'
'Bakhtiyarova, Yuliya'
'Chubukaeva, Dinara'
'Stakheev, Vitaly'
'Galkin, Vladimir'
'Cherkasov, Rafael'
'B\"uchner, Bernd'
'Kataeva, Olga'

_publ_section_title
;
 Crystal structure of phosphonium carboxylate complexes. The role of the
 metal coordination geometry, ligand conformation and hydrogen bonding
;
_journal_issue 38
_journal_name_full CrystEngComm
_journal_page_first 9010
_journal_paper_doi 10.1039/C4CE01361A
_journal_volume 16
_journal_year 2014
_chemical_formula_moiety 'C126 H106 Cu2 O12 P4, 2Cl, 9(H2 O)'
_chemical_formula_sum 'C126 H124 Cl2 Cu2 O21 P4'
_chemical_formula_weight 2296.11
_chemical_name_systematic
; 
 ? 
;
_space_group_IT_number 2
_symmetry_cell_setting triclinic
_symmetry_Int_Tables_number 2
_symmetry_space_group_name_Hall '-P 1'
_symmetry_space_group_name_H-M 'P -1'
_atom_sites_solution_hydrogens geom
_atom_sites_solution_primary direct
_atom_sites_solution_secondary difmap
_audit_creation_method SHELXL-97
_cell_angle_alpha 91.5870(10)
_cell_angle_beta 95.4920(10)
_cell_angle_gamma 104.0800(10)
_cell_formula_units_Z 1
_cell_length_a 12.2960(10)
_cell_length_b 15.163(2)
_cell_length_c 16.486(2)
_cell_measurement_reflns_used 4601
_cell_measurement_temperature 296(2)
_cell_measurement_theta_max 20.11
_cell_measurement_theta_min 2.00
_cell_volume 2963.6(6)
_computing_cell_refinement 'APEX2  v2, 1-4  (Bruker AXS, 2005-2007)'
_computing_data_collection 'APEX2  v2, 1-4  (Bruker AXS, 2005-2007)'
_computing_data_reduction 'SAINT NT v6.0 (Bruker AXS, 2003)'
_computing_molecular_graphics 'ORTEP-3 for Windows (Farrugia, 1997), SCHAKAL (Keller, 1997)'
_computing_publication_material 'SHELXL97 (Sheldrick, 1997), WinGX (Farrugia 1999), enCIFer (Allen et al. 2004)'
_computing_structure_refinement 'SHELXL-97 (Sheldrick, 1997), WinGX (Farrugia 1999), PLATON (Spek 2005)'
_computing_structure_solution 'SHELXS-97 (Sheldrick, 2008), SIR2004 (Burla et al., 2005)'
_diffrn_ambient_temperature 296(2)
_diffrn_measured_fraction_theta_full 0.983
_diffrn_measured_fraction_theta_max 0.983
_diffrn_measurement_device 'Bruker Smart ApexII'
_diffrn_measurement_device_type 'CCD area detector'
_diffrn_measurement_method \w-scan
_diffrn_radiation_monochromator graphite
_diffrn_radiation_source 'fine-focus sealed tube'
_diffrn_radiation_type MoK\a
_diffrn_radiation_wavelength 0.71073
_diffrn_reflns_av_R_equivalents 0.0529
_diffrn_reflns_av_sigmaI/netI 0.0842
_diffrn_reflns_limit_h_max 15
_diffrn_reflns_limit_h_min -15
_diffrn_reflns_limit_k_max 18
_diffrn_reflns_limit_k_min -18
_diffrn_reflns_limit_l_max 20
_diffrn_reflns_limit_l_min -20
_diffrn_reflns_number 22499
_diffrn_reflns_theta_full 26.00
_diffrn_reflns_theta_max 26.00
_diffrn_reflns_theta_min 2.01
_exptl_absorpt_coefficient_mu 0.525
_exptl_absorpt_correction_T_max 0.9494
_exptl_absorpt_correction_T_min 0.8799
_exptl_absorpt_correction_type multi-scan
_exptl_absorpt_process_details 'SADABS version 2.10 (Sheldrick,Bruker AXS Inc.)'
_exptl_crystal_colour green
_exptl_crystal_density_diffrn 1.287
_exptl_crystal_density_method 'not measured'
_exptl_crystal_description block
_exptl_crystal_F_000 1200
_exptl_crystal_size_max 0.25
_exptl_crystal_size_mid 0.20
_exptl_crystal_size_min 0.10
_refine_diff_density_max 0.976
_refine_diff_density_min -0.605
_refine_diff_density_rms 0.066
_refine_ls_extinction_method none
_refine_ls_goodness_of_fit_ref 0.985
_refine_ls_hydrogen_treatment mixed
_refine_ls_matrix_type full
_refine_ls_number_parameters 761
_refine_ls_number_reflns 11444
_refine_ls_number_restraints 52
_refine_ls_restrained_S_all 0.983
_refine_ls_R_factor_all 0.0906
_refine_ls_R_factor_gt 0.0554
_refine_ls_shift/su_max 0.000
_refine_ls_shift/su_mean 0.000
_refine_ls_structure_factor_coef Fsqd
_refine_ls_weighting_details 'calc w=1/[\s^2^(Fo^2^)+(0.0692P)^2^+0.0000P] where P=(Fo^2^+2Fc^2^)/3'
_refine_ls_weighting_scheme calc
_refine_ls_wR_factor_gt 0.1393
_refine_ls_wR_factor_ref 0.1525
_reflns_number_gt 7054
_reflns_number_total 11444
_reflns_threshold_expression >2sigma(I)
_cod_data_source_file c4ce01361a2.cif
_cod_data_source_block shelxl
_cod_depositor_comments 'Adding full bibliography for 7217262--7217274.cif.'
_cod_original_cell_volume 2963.5(6)
_cod_database_code 7217273

loop_
_symmetry_equiv_pos_as_xyz
'x, y, z'
'-x, -y, -z'

loop_
_atom_site_label
_atom_site_type_symbol
_atom_site_fract_x
_atom_site_fract_y
_atom_site_fract_z
_atom_site_U_iso_or_equiv
_atom_site_adp_type
_atom_site_occupancy
_atom_site_symmetry_multiplicity
_atom_site_calc_flag
_atom_site_refinement_flags
_atom_site_disorder_assembly
_atom_site_disorder_group
C1 C -0.1735(3) -0.4784(2) -0.08361(19) 0.0338(7) Uani 1 1 d . . .
C1A C 0.0670(3) -0.2229(2) 0.1196(2) 0.0401(8) Uani 1 1 d . . .
C2 C -0.2758(3) -0.4549(2) -0.1270(2) 0.0399(8) Uani 1 1 d . . .
H2A H -0.2608 -0.3893 -0.1301 0.048 Uiso 1 1 calc R . .
H2B H -0.3389 -0.4741 -0.0951 0.048 Uiso 1 1 calc R . .
C2A C 0.0060(3) -0.1487(2) 0.1367(2) 0.0397(8) Uani 1 1 d . . .
H2A1 H -0.0745 -0.1728 0.1233 0.048 Uiso 1 1 calc R . .
H2A2 H 0.0306 -0.0983 0.1024 0.048 Uiso 1 1 calc R . .
C3 C -0.3090(3) -0.4995(2) -0.21390(19) 0.0357(8) Uani 1 1 d . . .
H3 H -0.3055 -0.5632 -0.2111 0.043 Uiso 1 1 calc R . .
C3A C 0.0304(3) -0.1144(2) 0.22707(19) 0.0348(8) Uani 1 1 d . . .
H3A H 0.1123 -0.0918 0.2388 0.042 Uiso 1 1 calc R . .
C5 C -0.2295(3) -0.4562(2) -0.2747(2) 0.0399(8) Uani 1 1 d . . .
C6 C -0.1902(3) -0.3626(3) -0.2765(3) 0.0585(11) Uani 1 1 d . . .
H6 H -0.2143 -0.3248 -0.2405 0.070 Uiso 1 1 calc R . .
C6A C -0.0073(3) -0.1910(2) 0.28363(19) 0.0368(8) Uani 1 1 d . . .
C7 C -0.1164(4) -0.3249(3) -0.3304(3) 0.0761(14) Uani 1 1 d . . .
H7 H -0.0912 -0.2619 -0.3310 0.091 Uiso 1 1 calc R . .
C7A C 0.0716(3) -0.2117(2) 0.3413(2) 0.0467(9) Uani 1 1 d . . .
H7A H 0.1452 -0.1758 0.3479 0.056 Uiso 1 1 calc R . .
C8 C -0.0789(4) -0.3799(4) -0.3843(3) 0.0747(14) Uani 1 1 d . . .
H8 H -0.0288 -0.3546 -0.4212 0.090 Uiso 1 1 calc R . .
C8A C 0.0411(4) -0.2859(3) 0.3890(2) 0.0599(11) Uani 1 1 d . . .
H8A H 0.0943 -0.3003 0.4269 0.072 Uiso 1 1 calc R . .
C9 C -0.1171(4) -0.4717(4) -0.3819(3) 0.0733(13) Uani 1 1 d . . .
H9 H -0.0922 -0.5094 -0.4174 0.088 Uiso 1 1 calc R . .
C9A C -0.0675(4) -0.3378(3) 0.3800(3) 0.0680(13) Uani 1 1 d . . .
H9A H -0.0877 -0.3872 0.4124 0.082 Uiso 1 1 calc R . .
C10 C -0.1915(3) -0.5099(3) -0.3283(2) 0.0557(10) Uani 1 1 d . . .
H10 H -0.2166 -0.5729 -0.3282 0.067 Uiso 1 1 calc R . .
C10A C -0.1467(4) -0.3183(3) 0.3243(3) 0.0643(12) Uani 1 1 d . . .
H10A H -0.2207 -0.3532 0.3197 0.077 Uiso 1 1 calc R . .
C11 C -0.4671(3) -0.3835(2) -0.2382(2) 0.0477(9) Uani 1 1 d . . .
C11A C -0.1159(3) -0.2463(2) 0.2749(2) 0.0495(9) Uani 1 1 d . . .
H11A H -0.1689 -0.2348 0.2351 0.059 Uiso 1 1 calc R . .
C12 C -0.4403(4) -0.3296(3) -0.3035(3) 0.0686(12) Uani 1 1 d . . .
H12 H -0.4258 -0.3556 -0.3518 0.082 Uiso 1 1 calc R . .
C12A C 0.0114(3) 0.0333(2) 0.3439(2) 0.0419(9) Uani 1 1 d . . .
C13A C -0.0536(4) 0.0840(3) 0.3782(2) 0.0588(11) Uani 1 1 d . . .
H13A H -0.1230 0.0857 0.3512 0.071 Uiso 1 1 calc R . .
C14 C -0.4349(4) -0.2375(4) -0.2974(4) 0.0882(16) Uani 1 1 d . . .
H14 H -0.4172 -0.2017 -0.3415 0.106 Uiso 1 1 calc R . .
C14A C -0.0169(5) 0.1316(3) 0.4516(3) 0.0718(13) Uani 1 1 d . . .
H14A H -0.0622 0.1642 0.4749 0.086 Uiso 1 1 calc R . .
C15 C -0.4557(5) -0.1990(3) -0.2262(4) 0.0925(17) Uani 1 1 d . . .
H15 H -0.4502 -0.1367 -0.2216 0.111 Uiso 1 1 calc R . .
C15A C 0.0854(5) 0.1314(3) 0.4902(3) 0.0683(13) Uani 1 1 d . . .
H15A H 0.1105 0.1648 0.5395 0.082 Uiso 1 1 calc R . .
C16 C -0.4848(4) -0.2520(3) -0.1611(4) 0.0833(15) Uani 1 1 d . . .
H16 H -0.5015 -0.2258 -0.1136 0.100 Uiso 1 1 calc R . .
C16A C 0.1517(4) 0.0830(3) 0.4580(3) 0.0703(13) Uani 1 1 d . . .
H16A H 0.2214 0.0830 0.4854 0.084 Uiso 1 1 calc R . .
C17 C -0.4892(3) -0.3442(3) -0.1664(3) 0.0606(11) Uani 1 1 d . . .
H17 H -0.5068 -0.3797 -0.1220 0.073 Uiso 1 1 calc R . .
C17A C 0.1155(4) 0.0330(3) 0.3837(2) 0.0561(10) Uani 1 1 d . . .
H17A H 0.1609 -0.0001 0.3613 0.067 Uiso 1 1 calc R . .
C18 C -0.5102(3) -0.5540(3) -0.3410(2) 0.0442(9) Uani 1 1 d . . .
C18A C 0.0178(3) 0.0676(2) 0.1740(2) 0.0390(8) Uani 1 1 d . . .
C19 C -0.5864(3) -0.5218(3) -0.3930(2) 0.0603(11) Uani 1 1 d . . .
H19 H -0.6019 -0.4661 -0.3813 0.072 Uiso 1 1 calc R . .
C19A C 0.1250(3) 0.0804(2) 0.1493(2) 0.0521(10) Uani 1 1 d . . .
H19A H 0.1708 0.0428 0.1676 0.062 Uiso 1 1 calc R . .
C20 C -0.6386(4) -0.5742(4) -0.4625(3) 0.0803(15) Uani 1 1 d . . .
H20 H -0.6886 -0.5530 -0.4981 0.096 Uiso 1 1 calc R . .
C20A C 0.1643(3) 0.1486(3) 0.0979(2) 0.0580(11) Uani 1 1 d . . .
H20A H 0.2355 0.1558 0.0804 0.070 Uiso 1 1 calc R . .
C21 C -0.6172(5) -0.6568(4) -0.4791(3) 0.0858(17) Uani 1 1 d . . .
H21 H -0.6548 -0.6924 -0.5250 0.103 Uiso 1 1 calc R . .
C21A C 0.0976(4) 0.2061(2) 0.0725(2) 0.0540(10) Uani 1 1 d . . .
H21A H 0.1245 0.2526 0.0385 0.065 Uiso 1 1 calc R . .
C22 C -0.5418(5) -0.6872(3) -0.4296(3) 0.0822(15) Uani 1 1 d . . .
H22 H -0.5261 -0.7426 -0.4426 0.099 Uiso 1 1 calc R . .
C22A C -0.0068(4) 0.1952(3) 0.0970(3) 0.0633(12) Uani 1 1 d . . .
H22A H -0.0514 0.2340 0.0796 0.076 Uiso 1 1 calc R . .
C23 C -0.4883(4) -0.6371(3) -0.3604(3) 0.0638(11) Uani 1 1 d . . .
H23 H -0.4372 -0.6589 -0.3263 0.077 Uiso 1 1 calc R . .
C23A C -0.0470(4) 0.1266(3) 0.1479(2) 0.0602(11) Uani 1 1 d . . .
H23A H -0.1184 0.1198 0.1649 0.072 Uiso 1 1 calc R . .
C24 C -0.5387(3) -0.5641(2) -0.1698(2) 0.0417(8) Uani 1 1 d . . .
C24A C -0.1824(3) -0.0538(2) 0.2266(2) 0.0478(9) Uani 1 1 d . . .
C25 C -0.4984(3) -0.6274(3) -0.1258(2) 0.0526(10) Uani 1 1 d . . .
H25 H -0.4269 -0.6354 -0.1316 0.063 Uiso 1 1 calc R . .
C25A C -0.2372(4) -0.0615(3) 0.1492(3) 0.0664(12) Uani 1 1 d . . .
H25A H -0.1960 -0.0455 0.1050 0.080 Uiso 1 1 calc R . .
C26 C -0.5653(4) -0.6789(3) -0.0729(3) 0.0717(13) Uani 1 1 d . . .
H26 H -0.5376 -0.7207 -0.0421 0.086 Uiso 1 1 calc R . .
C26A C -0.3527(5) -0.0928(4) 0.1365(4) 0.0987(18) Uani 1 1 d . . .
H26A H -0.3894 -0.0967 0.0840 0.118 Uiso 1 1 calc R . .
C27 C -0.6706(4) -0.6694(3) -0.0654(3) 0.0755(14) Uani 1 1 d . . .
H27 H -0.7148 -0.7051 -0.0300 0.091 Uiso 1 1 calc R . .
C27A C -0.4142(5) -0.1182(4) 0.2016(6) 0.112(2) Uani 1 1 d . . .
H27A H -0.4921 -0.1399 0.1926 0.135 Uiso 1 1 calc R . .
C28 C -0.7123(4) -0.6080(3) -0.1092(3) 0.0722(13) Uani 1 1 d . . .
H28 H -0.7848 -0.6019 -0.1037 0.087 Uiso 1 1 calc R . .
C28A C -0.3625(5) -0.1120(4) 0.2778(5) 0.0957(18) Uani 1 1 d . . .
H28A H -0.4051 -0.1289 0.3211 0.115 Uiso 1 1 calc R . .
C29 C -0.6468(3) -0.5544(3) -0.1619(3) 0.0566(10) Uani 1 1 d . . .
H29 H -0.6749 -0.5121 -0.1917 0.068 Uiso 1 1 calc R . .
C29A C -0.2461(4) -0.0805(3) 0.2927(3) 0.0711(13) Uani 1 1 d . . .
H29A H -0.2105 -0.0770 0.3455 0.085 Uiso 1 1 calc R . .
Cl1 Cl 0.62350(13) 0.08767(14) 0.62863(10) 0.1262(6) Uani 1 1 d . . .
Cu1 Cu 0.02319(3) -0.41833(3) 0.04149(3) 0.03875(14) Uani 1 1 d . . .
O1 O -0.11549(18) -0.41957(14) -0.03164(13) 0.0385(5) Uani 1 1 d . . .
O1A O 0.0063(2) -0.29476(16) 0.08848(16) 0.0590(7) Uani 1 1 d . . .
O2 O -0.1570(2) -0.55468(15) -0.10033(15) 0.0500(7) Uani 1 1 d . . .
O2A O 0.1706(2) -0.20523(18) 0.13876(17) 0.0621(8) Uani 1 1 d . . .
O1B O 0.1129(2) -0.37660(18) -0.05010(19) 0.0589(7) Uani 1 1 d . A .
O2B O 0.0660(2) -0.5096(2) -0.12084(16) 0.0633(8) Uani 1 1 d . . .
P4 P -0.45638(7) -0.49906(6) -0.24252(5) 0.0377(2) Uani 1 1 d . . .
P4A P -0.03187(8) -0.01802(6) 0.24363(5) 0.0368(2) Uani 1 1 d . . .
C1B C 0.1092(3) -0.4267(4) -0.1137(3) 0.0593(12) Uani 1 1 d D . .
C2C C 0.1751(9) -0.3602(6) -0.1673(5) 0.0506(19) Uani 0.461(4) 1 d PD A 1
H2B1 H 0.2187 -0.3034 -0.1473 0.061 Uiso 0.461(4) 1 calc PR A 1
C3C C 0.1672(7) -0.3873(6) -0.2432(5) 0.0532(16) Uani 0.461(4) 1 d PD A 1
H3B H 0.1268 -0.4469 -0.2571 0.064 Uiso 0.461(4) 1 calc PR A 1
C4C C 0.2169(10) -0.3322(7) -0.3114(5) 0.057(2) Uani 0.461(4) 1 d PD A 1
C5C C 0.2207(15) -0.3782(11) -0.3844(7) 0.073(3) Uani 0.461(4) 1 d PD A 1
H5C H 0.1938 -0.4411 -0.3888 0.088 Uiso 0.461(4) 1 calc PR A 1
C6C C 0.263(3) -0.3338(16) -0.4511(12) 0.091(6) Uani 0.461(4) 1 d PD A 1
H6C H 0.2657 -0.3648 -0.5001 0.110 Uiso 0.461(4) 1 calc PR A 1
C7C C 0.302(4) -0.2401(19) -0.440(2) 0.104(5) Uani 0.461(4) 1 d PD A 1
H7C H 0.3310 -0.2076 -0.4832 0.125 Uiso 0.461(4) 1 calc PR A 1
C8C C 0.298(2) -0.1924(12) -0.3678(14) 0.093(5) Uani 0.461(4) 1 d PD A 1
H8C H 0.3233 -0.1292 -0.3640 0.112 Uiso 0.461(4) 1 calc PR A 1
C9C C 0.2578(13) -0.2385(8) -0.3014(11) 0.076(3) Uani 0.461(4) 1 d PD A 1
H9C H 0.2581 -0.2078 -0.2517 0.091 Uiso 0.461(4) 1 calc PR A 1
C2B C 0.1464(8) -0.4029(5) -0.1969(4) 0.0506(19) Uani 0.539(4) 1 d PD A 2
H2C H 0.1324 -0.4472 -0.2393 0.061 Uiso 0.539(4) 1 calc PR A 2
C3B C 0.1982(6) -0.3194(5) -0.2080(4) 0.0532(16) Uani 0.539(4) 1 d PD A 2
H3C H 0.2107 -0.2786 -0.1628 0.064 Uiso 0.539(4) 1 calc PR A 2
C4B C 0.2404(8) -0.2811(5) -0.2856(5) 0.057(2) Uani 0.539(4) 1 d PD A 2
C5B C 0.2349(12) -0.3366(9) -0.3548(6) 0.073(3) Uani 0.539(4) 1 d PD A 2
H5B H 0.2047 -0.3989 -0.3534 0.088 Uiso 0.539(4) 1 calc PR A 2
C6B C 0.274(2) -0.3011(14) -0.4260(9) 0.091(6) Uani 0.539(4) 1 d PD A 2
H6B H 0.2701 -0.3390 -0.4720 0.110 Uiso 0.539(4) 1 calc PR A 2
C7B C 0.318(4) -0.2081(15) -0.4276(18) 0.104(5) Uani 0.539(4) 1 d PD A 2
H7B H 0.3427 -0.1836 -0.4756 0.125 Uiso 0.539(4) 1 calc PR A 2
C8B C 0.326(2) -0.1509(10) -0.3593(11) 0.093(5) Uani 0.539(4) 1 d PD A 2
H8B H 0.3563 -0.0886 -0.3607 0.112 Uiso 0.539(4) 1 calc PR A 2
C9B C 0.2864(11) -0.1886(6) -0.2889(9) 0.076(3) Uani 0.539(4) 1 d PD A 2
H9B H 0.2913 -0.1508 -0.2426 0.091 Uiso 0.539(4) 1 calc PR A 2
O1W O 0.3177(3) -0.2540(3) 0.0291(3) 0.1112(13) Uani 1 1 d D . .
H1WA H 0.257(3) -0.285(4) -0.004(3) 0.167 Uiso 1 1 d D . .
H1WB H 0.300(4) -0.238(5) 0.0781(18) 0.167 Uiso 1 1 d D . .
O2W O 0.3990(5) 0.0415(4) 0.0588(3) 0.0762(18) Uani 0.50 1 d P . .
O3W O 0.4179(5) 0.0838(5) 0.5010(5) 0.102(3) Uani 0.50 1 d P . .
O4W O 0.3124(3) 0.7257(2) 0.2528(3) 0.0991(12) Uani 1 1 d D . .
H4WB H 0.328(5) 0.771(3) 0.291(3) 0.149 Uiso 1 1 d D . .
H4WA H 0.254(3) 0.728(4) 0.216(3) 0.149 Uiso 1 1 d D . .
O5W O 0.3177(3) -0.0414(2) 0.1933(2) 0.1007(12) Uani 1 1 d D . .
H5WA H 0.337(5) -0.019(3) 0.1450(15) 0.151 Uiso 1 1 d D . .
H5WB H 0.276(4) -0.0995(14) 0.187(3) 0.151 Uiso 1 1 d D . .
O6W O 0.3616(7) -0.1046(5) -0.0610(4) 0.095(2) Uani 0.50 1 d PD . .
H6WB H 0.367(11) -0.154(4) -0.034(5) 0.143 Uiso 0.50 1 d PD . .
H6WA H 0.355(10) -0.059(4) -0.027(4) 0.143 Uiso 0.50 1 d PD . .

loop_
_atom_site_aniso_label
_atom_site_aniso_U_11
_atom_site_aniso_U_22
_atom_site_aniso_U_33
_atom_site_aniso_U_23
_atom_site_aniso_U_13
_atom_site_aniso_U_12
C1 0.0304(18) 0.0393(19) 0.0330(19) 0.0062(15) 0.0020(15) 0.0114(15)
C1A 0.053(2) 0.038(2) 0.0318(19) -0.0038(16) -0.0007(17) 0.0182(18)
C2 0.0334(19) 0.047(2) 0.040(2) -0.0023(16) -0.0041(16) 0.0155(16)
C2A 0.050(2) 0.0350(18) 0.0372(19) -0.0017(15) 0.0016(16) 0.0190(16)
C3 0.0304(18) 0.0408(19) 0.0362(19) 0.0018(15) -0.0039(15) 0.0122(15)
C3A 0.040(2) 0.0284(17) 0.0361(19) 0.0004(14) 0.0026(15) 0.0093(15)
C5 0.0298(19) 0.049(2) 0.039(2) 0.0038(17) -0.0016(15) 0.0090(16)
C6 0.053(3) 0.055(3) 0.063(3) 0.003(2) 0.014(2) 0.004(2)
C6A 0.051(2) 0.0281(17) 0.0335(19) -0.0015(14) 0.0033(16) 0.0155(16)
C7 0.066(3) 0.065(3) 0.086(4) 0.022(3) 0.012(3) -0.010(2)
C7A 0.058(2) 0.039(2) 0.045(2) 0.0008(17) 0.0009(19) 0.0160(18)
C8 0.056(3) 0.104(4) 0.062(3) 0.031(3) 0.017(2) 0.009(3)
C8A 0.088(3) 0.052(2) 0.047(2) 0.009(2) -0.001(2) 0.034(3)
C9 0.075(3) 0.095(4) 0.062(3) 0.013(3) 0.029(3) 0.034(3)
C9A 0.101(4) 0.037(2) 0.061(3) 0.015(2) 0.013(3) 0.006(2)
C10 0.055(3) 0.059(2) 0.056(3) 0.006(2) 0.018(2) 0.015(2)
C10A 0.071(3) 0.046(2) 0.066(3) 0.010(2) 0.006(2) -0.006(2)
C11 0.040(2) 0.049(2) 0.057(2) 0.0013(19) -0.0057(18) 0.0188(18)
C11A 0.052(2) 0.040(2) 0.052(2) 0.0050(18) -0.0034(19) 0.0048(18)
C12 0.068(3) 0.061(3) 0.080(3) 0.019(2) 0.008(3) 0.019(2)
C12A 0.058(2) 0.0314(18) 0.037(2) 0.0032(15) 0.0069(18) 0.0115(17)
C13A 0.087(3) 0.054(2) 0.044(2) -0.0024(19) 0.012(2) 0.031(2)
C14 0.082(4) 0.066(3) 0.117(5) 0.028(3) 0.006(3) 0.017(3)
C14A 0.101(4) 0.066(3) 0.054(3) -0.011(2) 0.016(3) 0.030(3)
C15 0.096(4) 0.051(3) 0.130(5) 0.006(3) -0.017(4) 0.027(3)
C15A 0.110(4) 0.050(3) 0.042(2) -0.012(2) 0.003(3) 0.016(3)
C16 0.091(4) 0.060(3) 0.100(4) -0.020(3) -0.021(3) 0.034(3)
C16A 0.085(3) 0.066(3) 0.052(3) -0.004(2) -0.012(2) 0.012(3)
C17 0.059(3) 0.053(2) 0.070(3) -0.001(2) -0.012(2) 0.022(2)
C17A 0.073(3) 0.045(2) 0.049(2) -0.0065(19) 0.002(2) 0.015(2)
C18 0.033(2) 0.058(2) 0.036(2) 0.0069(17) -0.0008(16) 0.0038(17)
C18A 0.053(2) 0.0327(18) 0.0353(19) -0.0004(15) 0.0080(17) 0.0176(17)
C19 0.044(2) 0.085(3) 0.049(2) 0.012(2) -0.007(2) 0.014(2)
C19A 0.048(2) 0.044(2) 0.066(3) 0.0181(19) 0.003(2) 0.0159(18)
C20 0.056(3) 0.121(5) 0.049(3) 0.015(3) -0.019(2) 0.002(3)
C20A 0.049(2) 0.054(2) 0.070(3) 0.022(2) 0.013(2) 0.007(2)
C21 0.086(4) 0.108(4) 0.040(3) -0.008(3) 0.000(3) -0.018(3)
C21A 0.076(3) 0.037(2) 0.049(2) 0.0136(18) 0.015(2) 0.009(2)
C22 0.100(4) 0.075(3) 0.060(3) -0.015(3) -0.001(3) 0.004(3)
C22A 0.087(3) 0.054(2) 0.067(3) 0.027(2) 0.030(3) 0.040(2)
C23 0.068(3) 0.060(3) 0.058(3) -0.005(2) -0.006(2) 0.012(2)
C23A 0.075(3) 0.053(2) 0.069(3) 0.016(2) 0.033(2) 0.038(2)
C24 0.035(2) 0.051(2) 0.038(2) -0.0025(17) 0.0033(16) 0.0075(17)
C24A 0.047(2) 0.040(2) 0.061(3) 0.0006(18) 0.010(2) 0.0178(18)
C25 0.048(2) 0.057(2) 0.057(2) 0.016(2) 0.017(2) 0.014(2)
C25A 0.060(3) 0.072(3) 0.071(3) -0.004(2) -0.004(2) 0.027(2)
C26 0.081(4) 0.070(3) 0.069(3) 0.018(2) 0.025(3) 0.018(3)
C26A 0.068(4) 0.109(5) 0.115(5) -0.018(4) -0.023(4) 0.030(3)
C27 0.073(4) 0.084(3) 0.068(3) 0.013(3) 0.033(3) 0.004(3)
C27A 0.050(4) 0.106(5) 0.178(7) -0.021(5) 0.007(5) 0.018(3)
C28 0.046(3) 0.089(4) 0.081(3) -0.012(3) 0.026(3) 0.009(3)
C28A 0.060(4) 0.091(4) 0.134(6) -0.001(4) 0.039(4) 0.004(3)
C29 0.038(2) 0.068(3) 0.064(3) -0.009(2) 0.001(2) 0.017(2)
C29A 0.069(3) 0.069(3) 0.078(3) 0.007(2) 0.026(3) 0.016(2)
Cl1 0.0775(10) 0.1838(17) 0.0922(11) -0.0392(11) 0.0037(8) -0.0090(10)
Cu1 0.0405(3) 0.0327(2) 0.0453(3) -0.00016(18) -0.00377(19) 0.01701(19)
O1 0.0360(13) 0.0363(13) 0.0417(14) -0.0045(11) -0.0079(11) 0.0114(10)
O1A 0.0680(18) 0.0391(15) 0.0681(18) -0.0220(13) -0.0142(15) 0.0204(13)
O2 0.0488(15) 0.0378(14) 0.0616(16) -0.0113(12) -0.0193(13) 0.0184(12)
O2A 0.0486(17) 0.0590(17) 0.081(2) -0.0170(15) 0.0000(15) 0.0213(14)
O1B 0.0446(16) 0.0526(17) 0.083(2) 0.0250(16) 0.0149(15) 0.0138(13)
O2B 0.074(2) 0.079(2) 0.0484(17) 0.0150(15) 0.0160(15) 0.0355(17)
P4 0.0298(5) 0.0441(5) 0.0390(5) 0.0030(4) -0.0026(4) 0.0109(4)
P4A 0.0490(6) 0.0300(4) 0.0348(5) 0.0022(4) 0.0089(4) 0.0145(4)
C1B 0.045(3) 0.081(3) 0.067(3) 0.044(3) 0.021(2) 0.035(2)
C2C 0.054(5) 0.057(6) 0.043(5) 0.012(3) 0.011(4) 0.015(4)
C3C 0.045(4) 0.069(4) 0.053(4) 0.021(3) 0.015(3) 0.023(4)
C4C 0.043(5) 0.072(7) 0.061(5) 0.026(5) 0.015(4) 0.021(6)
C5C 0.066(5) 0.097(11) 0.064(8) 0.029(6) 0.019(6) 0.025(7)
C6C 0.079(6) 0.151(16) 0.053(10) 0.031(9) 0.020(8) 0.038(10)
C7C 0.062(12) 0.163(17) 0.104(9) 0.083(10) 0.032(9) 0.042(15)
C8C 0.077(12) 0.102(13) 0.121(7) 0.075(10) 0.051(7) 0.037(11)
C9C 0.058(7) 0.079(8) 0.104(7) 0.050(9) 0.037(5) 0.025(7)
C2B 0.054(5) 0.057(6) 0.043(5) 0.012(3) 0.011(4) 0.015(4)
C3B 0.045(4) 0.069(4) 0.053(4) 0.021(3) 0.015(3) 0.023(4)
C4B 0.043(5) 0.072(7) 0.061(5) 0.026(5) 0.015(4) 0.021(6)
C5B 0.066(5) 0.097(11) 0.064(8) 0.029(6) 0.019(6) 0.025(7)
C6B 0.079(6) 0.151(16) 0.053(10) 0.031(9) 0.020(8) 0.038(10)
C7B 0.062(12) 0.163(17) 0.104(9) 0.083(10) 0.032(9) 0.042(15)
C8B 0.077(12) 0.102(13) 0.121(7) 0.075(10) 0.051(7) 0.037(11)
C9B 0.058(7) 0.079(8) 0.104(7) 0.050(9) 0.037(5) 0.025(7)
O1W 0.081(3) 0.119(3) 0.129(4) -0.028(3) 0.011(2) 0.021(2)
O2W 0.110(5) 0.057(4) 0.060(4) 0.002(3) 0.033(4) 0.008(3)
O3W 0.058(4) 0.107(5) 0.145(6) -0.074(5) -0.033(4) 0.050(4)
O4W 0.084(3) 0.077(2) 0.138(4) 0.006(2) -0.021(2) 0.036(2)
O5W 0.077(2) 0.066(2) 0.155(4) 0.022(2) 0.009(3) 0.0087(18)
O6W 0.133(6) 0.068(4) 0.090(5) 0.005(4) 0.047(5) 0.020(5)

loop_
_atom_type_symbol
_atom_type_description
_atom_type_scat_dispersion_real
_atom_type_scat_dispersion_imag
_atom_type_scat_source
C C 0.0033 0.0016 'International Tables Vol C Tables 4.2.6.8 and 6.1.1.4'
H H 0.0000 0.0000 'International Tables Vol C Tables 4.2.6.8 and 6.1.1.4'
Cl Cl 0.1484 0.1585 'International Tables Vol C Tables 4.2.6.8 and 6.1.1.4'
Cu Cu 0.3201 1.2651 'International Tables Vol C Tables 4.2.6.8 and 6.1.1.4'
O O 0.0106 0.0060 'International Tables Vol C Tables 4.2.6.8 and 6.1.1.4'
P P 0.1023 0.0942 'International Tables Vol C Tables 4.2.6.8 and 6.1.1.4'

loop_
_geom_angle_atom_site_label_1
_geom_angle_atom_site_label_2
_geom_angle_atom_site_label_3
_geom_angle
_geom_angle_site_symmetry_1
_geom_angle_site_symmetry_3
O2 C1 O1 126.5(3) . .
O2 C1 C2 117.8(3) . .
O1 C1 C2 115.7(3) . .
O1A C1A O2A 127.0(3) . .
O1A C1A C2A 115.1(3) . .
O2A C1A C2A 117.8(3) . .
C1 C2 C3 113.5(3) . .
C1 C2 H2A 108.9 . .
C3 C2 H2A 108.9 . .
C1 C2 H2B 108.9 . .
C3 C2 H2B 108.9 . .
H2A C2 H2B 107.7 . .
C1A C2A C3A 110.9(3) . .
C1A C2A H2A1 109.5 . .
C3A C2A H2A1 109.5 . .
C1A C2A H2A2 109.5 . .
C3A C2A H2A2 109.5 . .
H2A1 C2A H2A2 108.1 . .
C5 C3 C2 113.2(3) . .
C5 C3 P4 113.9(2) . .
C2 C3 P4 107.3(2) . .
C5 C3 H3 107.4 . .
C2 C3 H3 107.4 . .
P4 C3 H3 107.4 . .
C6A C3A C2A 111.6(3) . .
C6A C3A P4A 113.0(2) . .
C2A C3A P4A 110.0(2) . .
C6A C3A H3A 107.3 . .
C2A C3A H3A 107.3 . .
P4A C3A H3A 107.3 . .
C10 C5 C6 117.9(3) . .
C10 C5 C3 120.2(3) . .
C6 C5 C3 121.9(3) . .
C7 C6 C5 121.0(4) . .
C7 C6 H6 119.5 . .
C5 C6 H6 119.5 . .
C11A C6A C7A 118.5(3) . .
C11A C6A C3A 122.0(3) . .
C7A C6A C3A 119.3(3) . .
C6 C7 C8 120.5(4) . .
C6 C7 H7 119.8 . .
C8 C7 H7 119.8 . .
C8A C7A C6A 120.2(4) . .
C8A C7A H7A 119.9 . .
C6A C7A H7A 119.9 . .
C9 C8 C7 118.3(4) . .
C9 C8 H8 120.8 . .
C7 C8 H8 120.8 . .
C9A C8A C7A 119.7(4) . .
C9A C8A H8A 120.1 . .
C7A C8A H8A 120.1 . .
C8 C9 C10 121.5(4) . .
C8 C9 H9 119.3 . .
C10 C9 H9 119.3 . .
C10A C9A C8A 121.1(4) . .
C10A C9A H9A 119.5 . .
C8A C9A H9A 119.5 . .
C9 C10 C5 120.8(4) . .
C9 C10 H10 119.6 . .
C5 C10 H10 119.6 . .
C9A C10A C11A 119.4(4) . .
C9A C10A H10A 120.3 . .
C11A C10A H10A 120.3 . .
C17 C11 C12 119.4(4) . .
C17 C11 P4 120.4(3) . .
C12 C11 P4 119.7(3) . .
C10A C11A C6A 121.0(4) . .
C10A C11A H11A 119.5 . .
C6A C11A H11A 119.5 . .
C14 C12 C11 120.5(5) . .
C14 C12 H12 119.8 . .
C11 C12 H12 119.8 . .
C13A C12A C17A 119.1(3) . .
C13A C12A P4A 119.3(3) . .
C17A C12A P4A 121.0(3) . .
C14A C13A C12A 120.6(4) . .
C14A C13A H13A 119.7 . .
C12A C13A H13A 119.7 . .
C15 C14 C12 119.8(5) . .
C15 C14 H14 120.1 . .
C12 C14 H14 120.1 . .
C15A C14A C13A 120.0(4) . .
C15A C14A H14A 120.0 . .
C13A C14A H14A 120.0 . .
C14 C15 C16 120.5(5) . .
C14 C15 H15 119.8 . .
C16 C15 H15 119.8 . .
C14A C15A C16A 120.9(4) . .
C14A C15A H15A 119.6 . .
C16A C15A H15A 119.6 . .
C15 C16 C17 120.1(5) . .
C15 C16 H16 120.0 . .
C17 C16 H16 120.0 . .
C15A C16A C17A 120.2(4) . .
C15A C16A H16A 119.9 . .
C17A C16A H16A 119.9 . .
C16 C17 C11 119.7(4) . .
C16 C17 H17 120.2 . .
C11 C17 H17 120.2 . .
C12A C17A C16A 119.2(4) . .
C12A C17A H17A 120.4 . .
C16A C17A H17A 120.4 . .
C23 C18 C19 119.3(4) . .
C23 C18 P4 118.8(3) . .
C19 C18 P4 121.2(3) . .
C23A C18A C19A 118.5(3) . .
C23A C18A P4A 120.7(3) . .
C19A C18A P4A 120.7(3) . .
C20 C19 C18 118.9(4) . .
C20 C19 H19 120.6 . .
C18 C19 H19 120.6 . .
C20A C19A C18A 120.4(3) . .
C20A C19A H19A 119.8 . .
C18A C19A H19A 119.8 . .
C21 C20 C19 120.6(4) . .
C21 C20 H20 119.7 . .
C19 C20 H20 119.7 . .
C19A C20A C21A 119.8(4) . .
C19A C20A H20A 120.1 . .
C21A C20A H20A 120.1 . .
C22 C21 C20 120.5(5) . .
C22 C21 H21 119.7 . .
C20 C21 H21 119.7 . .
C22A C21A C20A 120.4(4) . .
C22A C21A H21A 119.8 . .
C20A C21A H21A 119.8 . .
C21 C22 C23 120.5(5) . .
C21 C22 H22 119.8 . .
C23 C22 H22 119.8 . .
C21A C22A C23A 120.0(4) . .
C21A C22A H22A 120.0 . .
C23A C22A H22A 120.0 . .
C22 C23 C18 120.2(4) . .
C22 C23 H23 119.9 . .
C18 C23 H23 119.9 . .
C22A C23A C18A 120.8(4) . .
C22A C23A H23A 119.6 . .
C18A C23A H23A 119.6 . .
C25 C24 C29 119.7(4) . .
C25 C24 P4 120.6(3) . .
C29 C24 P4 119.6(3) . .
C25A C24A C29A 119.0(4) . .
C25A C24A P4A 120.9(3) . .
C29A C24A P4A 120.0(3) . .
C24 C25 C26 119.3(4) . .
C24 C25 H25 120.3 . .
C26 C25 H25 120.3 . .
C24A C25A C26A 120.4(5) . .
C24A C25A H25A 119.8 . .
C26A C25A H25A 119.8 . .
C27 C26 C25 120.9(4) . .
C27 C26 H26 119.6 . .
C25 C26 H26 119.6 . .
C25A C26A C27A 120.1(6) . .
C25A C26A H26A 119.9 . .
C27A C26A H26A 119.9 . .
C26 C27 C28 120.6(4) . .
C26 C27 H27 119.7 . .
C28 C27 H27 119.7 . .
C28A C27A C26A 120.6(6) . .
C28A C27A H27A 119.7 . .
C26A C27A H27A 119.7 . .
C27 C28 C29 119.9(4) . .
C27 C28 H28 120.0 . .
C29 C28 H28 120.0 . .
C27A C28A C29A 120.6(6) . .
C27A C28A H28A 119.7 . .
C29A C28A H28A 119.7 . .
C28 C29 C24 119.6(4) . .
C28 C29 H29 120.2 . .
C24 C29 H29 120.2 . .
C28A C29A C24A 119.2(5) . .
C28A C29A H29A 120.4 . .
C24A C29A H29A 120.4 . .
O2 Cu1 O2B 87.32(11) 2_545 2_545
O2 Cu1 O1B 89.27(11) 2_545 .
O2B Cu1 O1B 165.49(11) 2_545 .
O2 Cu1 O1 166.34(9) 2_545 .
O2B Cu1 O1 91.39(11) 2_545 .
O1B Cu1 O1 88.61(10) . .
O2 Cu1 O1A 108.21(10) 2_545 .
O2B Cu1 O1A 94.21(12) 2_545 .
O1B Cu1 O1A 100.25(11) . .
O1 Cu1 O1A 85.45(9) . .
O2 Cu1 Cu1 89.98(7) 2_545 2_545
O2B Cu1 Cu1 82.37(9) 2_545 2_545
O1B Cu1 Cu1 83.53(9) . 2_545
O1 Cu1 Cu1 76.38(6) . 2_545
O1A Cu1 Cu1 161.38(8) . 2_545
C1 O1 Cu1 131.2(2) . .
C1A O1A Cu1 138.4(3) . .
C1 O2 Cu1 115.9(2) . 2_545
C1B O1B Cu1 122.6(3) . .
C1B O2B Cu1 125.7(3) . 2_545
C11 P4 C18 111.35(18) . .
C11 P4 C24 110.77(17) . .
C18 P4 C24 106.49(16) . .
C11 P4 C3 108.15(16) . .
C18 P4 C3 112.77(16) . .
C24 P4 C3 107.25(16) . .
C12A P4A C24A 110.39(18) . .
C12A P4A C18A 106.71(15) . .
C24A P4A C18A 108.95(17) . .
C12A P4A C3A 111.01(16) . .
C24A P4A C3A 110.49(16) . .
C18A P4A C3A 109.18(15) . .
O2B C1B O1B 124.9(4) . .
O2B C1B C2C 133.7(5) . .
O1B C1B C2C 101.3(5) . .
O2B C1B C2B 104.3(5) . .
O1B C1B C2B 130.7(5) . .
C2C C1B C2B 30.3(4) . .
C3C C2C C1B 115.4(7) . .
C3C C2C H2B1 122.3 . .
C1B C2C H2B1 122.3 . .
C2C C3C C4C 126.7(8) . .
C2C C3C H3B 116.7 . .
C4C C3C H3B 116.7 . .
C9C C4C C5C 121.0(11) . .
C9C C4C C3C 121.2(9) . .
C5C C4C C3C 117.9(9) . .
C6C C5C C4C 122.4(13) . .
C6C C5C H5C 118.8 . .
C4C C5C H5C 118.8 . .
C5C C6C C7C 115(2) . .
C5C C6C H6C 122.3 . .
C7C C6C H6C 122.3 . .
C6C C7C C8C 123(3) . .
C6C C7C H7C 118.3 . .
C8C C7C H7C 118.3 . .
C9C C8C C7C 120(2) . .
C9C C8C H8C 120.0 . .
C7C C8C H8C 120.0 . .
C8C C9C C4C 117.7(13) . .
C8C C9C H9C 121.2 . .
C4C C9C H9C 121.2 . .
C3B C2B C1B 118.7(6) . .
C3B C2B H2C 120.6 . .
C1B C2B H2C 120.6 . .
C2B C3B C4B 127.3(7) . .
C2B C3B H3C 116.4 . .
C4B C3B H3C 116.4 . .
C9B C4B C5B 118.4(10) . .
C9B C4B C3B 120.1(8) . .
C5B C4B C3B 121.5(8) . .
C6B C5B C4B 121.3(12) . .
C6B C5B H5B 119.4 . .
C4B C5B H5B 119.4 . .
C5B C6B C7B 118.8(17) . .
C5B C6B H6B 120.6 . .
C7B C6B H6B 120.6 . .
C6B C7B C8B 121(2) . .
C6B C7B H7B 119.3 . .
C8B C7B H7B 119.3 . .
C9B C8B C7B 118.4(16) . .
C9B C8B H8B 120.8 . .
C7B C8B H8B 120.8 . .
C4B C9B C8B 121.7(10) . .
C4B C9B H9B 119.1 . .
C8B C9B H9B 119.1 . .
H1WA O1W H1WB 112.9(12) . .
H4WB O4W H4WA 113.2(12) . .
H5WA O5W H5WB 111.7(12) . .
H6WB O6W H6WA 112.3(12) . .

loop_
_geom_bond_atom_site_label_1
_geom_bond_atom_site_label_2
_geom_bond_distance
_geom_bond_site_symmetry_2
C1 O2 1.250(4) .
C1 O1 1.253(4) .
C1 C2 1.510(4) .
C1A O1A 1.228(4) .
C1A O2A 1.244(4) .
C1A C2A 1.529(4) .
C2 C3 1.542(4) .
C2 H2A 0.9700 .
C2 H2B 0.9700 .
C2A C3A 1.542(4) .
C2A H2A1 0.9700 .
C2A H2A2 0.9700 .
C3 C5 1.517(5) .
C3 P4 1.830(3) .
C3 H3 0.9800 .
C3A C6A 1.521(4) .
C3A P4A 1.832(3) .
C3A H3A 0.9800 .
C5 C10 1.374(5) .
C5 C6 1.386(5) .
C6 C7 1.368(6) .
C6 H6 0.9300 .
C6A C11A 1.386(5) .
C6A C7A 1.390(5) .
C7 C8 1.387(6) .
C7 H7 0.9300 .
C7A C8A 1.388(5) .
C7A H7A 0.9300 .
C8 C9 1.360(6) .
C8 H8 0.9300 .
C8A C9A 1.366(6) .
C8A H8A 0.9300 .
C9 C10 1.371(6) .
C9 H9 0.9300 .
C9A C10A 1.366(6) .
C9A H9A 0.9300 .
C10 H10 0.9300 .
C10A C11A 1.380(5) .
C10A H10A 0.9300 .
C11 C17 1.389(5) .
C11 C12 1.387(5) .
C11 P4 1.789(4) .
C11A H11A 0.9300 .
C12 C14 1.383(6) .
C12 H12 0.9300 .
C12A C13A 1.382(5) .
C12A C17A 1.383(5) .
C12A P4A 1.784(3) .
C13A C14A 1.371(5) .
C13A H13A 0.9300 .
C14 C15 1.370(7) .
C14 H14 0.9300 .
C14A C15A 1.356(6) .
C14A H14A 0.9300 .
C15 C16 1.381(7) .
C15 H15 0.9300 .
C15A C16A 1.355(6) .
C15A H15A 0.9300 .
C16 C17 1.387(6) .
C16 H16 0.9300 .
C16A C17A 1.397(5) .
C16A H16A 0.9300 .
C17 H17 0.9300 .
C17A H17A 0.9300 .
C18 C23 1.385(5) .
C18 C19 1.394(5) .
C18 P4 1.794(4) .
C18A C23A 1.386(5) .
C18A C19A 1.387(5) .
C18A P4A 1.791(3) .
C19 C20 1.383(6) .
C19 H19 0.9300 .
C19A C20A 1.380(5) .
C19A H19A 0.9300 .
C20 C21 1.367(7) .
C20 H20 0.9300 .
C20A C21A 1.383(5) .
C20A H20A 0.9300 .
C21 C22 1.349(7) .
C21 H21 0.9300 .
C21A C22A 1.356(5) .
C21A H21A 0.9300 .
C22 C23 1.370(6) .
C22 H22 0.9300 .
C22A C23A 1.382(5) .
C22A H22A 0.9300 .
C23 H23 0.9300 .
C23A H23A 0.9300 .
C24 C25 1.375(5) .
C24 C29 1.390(5) .
C24 P4 1.803(4) .
C24A C25A 1.373(5) .
C24A C29A 1.413(5) .
C24A P4A 1.790(4) .
C25 C26 1.381(5) .
C25 H25 0.9300 .
C25A C26A 1.377(7) .
C25A H25A 0.9300 .
C26 C27 1.354(6) .
C26 H26 0.9300 .
C26A C27A 1.382(8) .
C26A H26A 0.9300 .
C27 C28 1.360(6) .
C27 H27 0.9300 .
C27A C28A 1.342(8) .
C27A H27A 0.9300 .
C28 C29 1.385(6) .
C28 H28 0.9300 .
C28A C29A 1.390(7) .
C28A H28A 0.9300 .
C29 H29 0.9300 .
C29A H29A 0.9300 .
Cu1 O2 1.965(2) 2_545
Cu1 O2B 1.969(3) 2_545
Cu1 O1B 1.982(3) .
Cu1 O1 1.988(2) .
Cu1 O1A 2.072(2) .
Cu1 Cu1 2.7028(8) 2_545
O2 Cu1 1.965(2) 2_545
O1B C1B 1.269(5) .
O2B C1B 1.237(5) .
O2B Cu1 1.970(3) 2_545
C1B C2C 1.497(8) .
C1B C2B 1.512(7) .
C2C C3C 1.293(8) .
C2C H2B1 0.9300 .
C3C C4C 1.508(9) .
C3C H3B 0.9300 .
C4C C9C 1.385(8) .
C4C C5C 1.386(8) .
C5C C6C 1.383(8) .
C5C H5C 0.9300 .
C6C C7C 1.385(8) .
C6C H6C 0.9300 .
C7C C8C 1.384(8) .
C7C H7C 0.9300 .
C8C C9C 1.384(8) .
C8C H8C 0.9300 .
C9C H9C 0.9300 .
C2B C3B 1.298(7) .
C2B H2C 0.9300 .
C3B C4B 1.505(9) .
C3B H3C 0.9300 .
C4B C9B 1.384(6) .
C4B C5B 1.386(6) .
C5B C6B 1.382(6) .
C5B H5B 0.9300 .
C6B C7B 1.384(7) .
C6B H6B 0.9300 .
C7B C8B 1.384(7) .
C7B H7B 0.9300 .
C8B C9B 1.384(7) .
C8B H8B 0.9300 .
C9B H9B 0.9300 .
O1W H1WA 0.9001(10) .
O1W H1WB 0.9000(11) .
O4W H4WB 0.8999(11) .
O4W H4WA 0.9000(10) .
O5W H5WA 0.9002(10) .
O5W H5WB 0.9001(10) .
O6W H6WB 0.9000(11) .
O6W H6WA 0.9000(10) .

loop_
_geom_torsion_atom_site_label_1
_geom_torsion_atom_site_label_2
_geom_torsion_atom_site_label_3
_geom_torsion_atom_site_label_4
_geom_torsion
_geom_torsion_site_symmetry_1
_geom_torsion_site_symmetry_4
O2 C1 C2 C3 -31.3(4) . .
O1 C1 C2 C3 151.3(3) . .
O1A C1A C2A C3A 125.2(3) . .
O2A C1A C2A C3A -54.4(4) . .
C1 C2 C3 C5 -73.4(4) . .
C1 C2 C3 P4 160.0(2) . .
C1A C2A C3A C6A -59.4(4) . .
C1A C2A C3A P4A 174.4(2) . .
C2 C3 C5 C10 134.7(3) . .
P4 C3 C5 C10 -102.4(3) . .
C2 C3 C5 C6 -43.2(4) . .
P4 C3 C5 C6 79.8(4) . .
C10 C5 C6 C7 0.5(6) . .
C3 C5 C6 C7 178.4(4) . .
C2A C3A C6A C11A -53.3(4) . .
P4A C3A C6A C11A 71.2(4) . .
C2A C3A C6A C7A 120.8(3) . .
P4A C3A C6A C7A -114.6(3) . .
C5 C6 C7 C8 -0.3(7) . .
C11A C6A C7A C8A -0.4(5) . .
C3A C6A C7A C8A -174.8(3) . .
C6 C7 C8 C9 -0.1(7) . .
C6A C7A C8A C9A -1.0(6) . .
C7 C8 C9 C10 0.5(7) . .
C7A C8A C9A C10A 0.5(6) . .
C8 C9 C10 C5 -0.4(7) . .
C6 C5 C10 C9 -0.1(6) . .
C3 C5 C10 C9 -178.1(4) . .
C8A C9A C10A C11A 1.6(6) . .
C9A C10A C11A C6A -3.1(6) . .
C7A C6A C11A C10A 2.5(5) . .
C3A C6A C11A C10A 176.7(3) . .
C17 C11 C12 C14 0.3(6) . .
P4 C11 C12 C14 -172.1(3) . .
C17A C12A C13A C14A -1.5(6) . .
P4A C12A C13A C14A -173.4(3) . .
C11 C12 C14 C15 0.3(7) . .
C12A C13A C14A C15A 1.8(7) . .
C12 C14 C15 C16 -1.6(8) . .
C13A C14A C15A C16A -1.3(7) . .
C14 C15 C16 C17 2.3(8) . .
C14A C15A C16A C17A 0.5(7) . .
C15 C16 C17 C11 -1.7(7) . .
C12 C11 C17 C16 0.4(6) . .
P4 C11 C17 C16 172.8(3) . .
C13A C12A C17A C16A 0.8(6) . .
P4A C12A C17A C16A 172.6(3) . .
C15A C16A C17A C12A -0.3(6) . .
C23 C18 C19 C20 0.3(6) . .
P4 C18 C19 C20 -170.1(3) . .
C23A C18A C19A C20A -2.0(6) . .
P4A C18A C19A C20A -177.7(3) . .
C18 C19 C20 C21 1.1(7) . .
C18A C19A C20A C21A 1.7(6) . .
C19 C20 C21 C22 -2.3(8) . .
C19A C20A C21A C22A -0.8(6) . .
C20 C21 C22 C23 2.2(8) . .
C20A C21A C22A C23A 0.2(7) . .
C21 C22 C23 C18 -0.8(7) . .
C19 C18 C23 C22 -0.5(6) . .
P4 C18 C23 C22 170.2(4) . .
C21A C22A C23A C18A -0.6(7) . .
C19A C18A C23A C22A 1.4(6) . .
P4A C18A C23A C22A 177.1(3) . .
C29 C24 C25 C26 -1.4(6) . .
P4 C24 C25 C26 -177.4(3) . .
C29A C24A C25A C26A 1.5(6) . .
P4A C24A C25A C26A 177.2(3) . .
C24 C25 C26 C27 1.6(7) . .
C24A C25A C26A C27A -1.2(8) . .
C25 C26 C27 C28 -0.8(7) . .
C25A C26A C27A C28A 0.7(9) . .
C26 C27 C28 C29 -0.1(7) . .
C26A C27A C28A C29A -0.6(9) . .
C27 C28 C29 C24 0.3(6) . .
C25 C24 C29 C28 0.6(6) . .
P4 C24 C29 C28 176.5(3) . .
C27A C28A C29A C24A 0.9(8) . .
C25A C24A C29A C28A -1.4(6) . .
P4A C24A C29A C28A -177.1(3) . .
O2 C1 O1 Cu1 2.0(5) . .
C2 C1 O1 Cu1 179.1(2) . .
O2 Cu1 O1 C1 2.2(6) 2_545 .
O2B Cu1 O1 C1 -82.2(3) 2_545 .
O1B Cu1 O1 C1 83.3(3) . .
O1A Cu1 O1 C1 -176.3(3) . .
Cu1 Cu1 O1 C1 -0.4(3) 2_545 .
O2A C1A O1A Cu1 -5.9(6) . .
C2A C1A O1A Cu1 174.7(2) . .
O2 Cu1 O1A C1A 30.6(4) 2_545 .
O2B Cu1 O1A C1A 119.1(4) 2_545 .
O1B Cu1 O1A C1A -62.1(4) . .
O1 Cu1 O1A C1A -149.8(4) . .
Cu1 Cu1 O1A C1A -162.3(3) 2_545 .
O1 C1 O2 Cu1 -2.5(5) . 2_545
C2 C1 O2 Cu1 -179.6(2) . 2_545
O2 Cu1 O1B C1B 98.8(3) 2_545 .
O2B Cu1 O1B C1B 22.4(6) 2_545 .
O1 Cu1 O1B C1B -67.7(3) . .
O1A Cu1 O1B C1B -152.9(3) . .
Cu1 Cu1 O1B C1B 8.7(3) 2_545 .
C17 C11 P4 C18 145.6(3) . .
C12 C11 P4 C18 -42.1(4) . .
C17 C11 P4 C24 27.3(4) . .
C12 C11 P4 C24 -160.4(3) . .
C17 C11 P4 C3 -90.0(3) . .
C12 C11 P4 C3 82.4(3) . .
C23 C18 P4 C11 167.4(3) . .
C19 C18 P4 C11 -22.2(4) . .
C23 C18 P4 C24 -71.8(3) . .
C19 C18 P4 C24 98.7(3) . .
C23 C18 P4 C3 45.6(4) . .
C19 C18 P4 C3 -144.0(3) . .
C25 C24 P4 C11 -140.1(3) . .
C29 C24 P4 C11 44.0(3) . .
C25 C24 P4 C18 98.7(3) . .
C29 C24 P4 C18 -77.3(3) . .
C25 C24 P4 C3 -22.3(3) . .
C29 C24 P4 C3 161.8(3) . .
C5 C3 P4 C11 -66.9(3) . .
C2 C3 P4 C11 59.2(3) . .
C5 C3 P4 C18 56.7(3) . .
C2 C3 P4 C18 -177.2(2) . .
C5 C3 P4 C24 173.6(2) . .
C2 C3 P4 C24 -60.3(3) . .
C13A C12A P4A C24A -34.7(3) . .
C17A C12A P4A C24A 153.6(3) . .
C13A C12A P4A C18A 83.6(3) . .
C17A C12A P4A C18A -88.2(3) . .
C13A C12A P4A C3A -157.6(3) . .
C17A C12A P4A C3A 30.7(3) . .
C25A C24A P4A C12A 154.3(3) . .
C29A C24A P4A C12A -30.0(3) . .
C25A C24A P4A C18A 37.4(3) . .
C29A C24A P4A C18A -146.9(3) . .
C25A C24A P4A C3A -82.5(3) . .
C29A C24A P4A C3A 93.1(3) . .
C23A C18A P4A C12A -87.9(3) . .
C19A C18A P4A C12A 87.7(3) . .
C23A C18A P4A C24A 31.3(3) . .
C19A C18A P4A C24A -153.1(3) . .
C23A C18A P4A C3A 152.1(3) . .
C19A C18A P4A C3A -32.3(3) . .
C6A C3A P4A C12A 62.7(3) . .
C2A C3A P4A C12A -171.8(2) . .
C6A C3A P4A C24A -60.1(3) . .
C2A C3A P4A C24A 65.4(3) . .
C6A C3A P4A C18A -179.9(2) . .
C2A C3A P4A C18A -54.5(3) . .
Cu1 O2B C1B O1B 7.7(6) 2_545 .
Cu1 O2B C1B C2C -177.4(6) 2_545 .
Cu1 O2B C1B C2B -168.9(4) 2_545 .
Cu1 O1B C1B O2B -12.4(5) . .
Cu1 O1B C1B C2C 171.4(5) . .
Cu1 O1B C1B C2B 163.2(5) . .
O2B C1B C2C C3C 17.5(13) . .
O1B C1B C2C C3C -166.8(8) . .
C2B C1B C2C C3C 0.9(9) . .
C1B C2C C3C C4C 175.0(8) . .
C2C C3C C4C C9C -13.6(18) . .
C2C C3C C4C C5C 166.1(13) . .
C9C C4C C5C C6C -1.2(17) . .
C3C C4C C5C C6C 179.1(15) . .
C4C C5C C6C C7C 0(2) . .
C5C C6C C7C C8C 0(5) . .
C6C C7C C8C C9C 2(5) . .
C7C C8C C9C C4C -3(4) . .
C5C C4C C9C C8C 3(3) . .
C3C C4C C9C C8C -177.7(17) . .
O2B C1B C2B C3B -178.3(7) . .
O1B C1B C2B C3B 5.3(12) . .
C2C C1B C2B C3B -10.6(10) . .
C1B C2B C3B C4B -179.0(7) . .
C2B C3B C4B C9B 175.0(11) . .
C2B C3B C4B C5B -5.4(15) . .
C9B C4B C5B C6B -0.4(13) . .
C3B C4B C5B C6B 179.9(12) . .
C4B C5B C6B C7B -0.5(19) . .
C5B C6B C7B C8B 1(4) . .
C6B C7B C8B C9B -1(4) . .
C5B C4B C9B C8B 1(2) . .
C3B C4B C9B C8B -179.7(15) . .
C7B C8B C9B C4B 0(3) . .
